data_4132238
loop_
_publ_author_name
'Wu, Xiaowei'
'Iwata, Takayuki'
'Scharf, Adam'
'Qin, Tian'
'Reichl, Kyle D.'
'Porco, Jr, John A'

_publ_section_title
;
 Asymmetric Synthesis of Gonytolide A: Strategic Use of an Aryl Halide
 Blocking Group for Oxidative Coupling.
;
_journal_issue 18
_journal_name_full 'Journal of the American Chemical Society'
_journal_page_first 5969
_journal_page_last 5975
_journal_paper_doi 10.1021/jacs.8b02535
_journal_volume 140
_journal_year 2018
_chemical_formula_moiety 'C32 H30 O14, 0.05(O)'
_chemical_formula_sum 'C32 H30 O14.05'
_chemical_formula_weight 639.36
_space_group_crystal_system monoclinic
_space_group_IT_number 14
_space_group_name_Hall '-P 2ybc'
_space_group_name_H-M_alt 'P 1 21/c 1'
_atom_sites_solution_hydrogens mixed
_atom_sites_solution_primary dual
_audit_creation_date 2017-06-09
_audit_creation_method
;
Olex2 1.2
(compiled 2017.03.28 svn.r3405 for OlexSys, GUI svn.r5337)
;
_audit_update_record
;
2017-06-20 # Formatted by publCIF

;
_cell_angle_alpha 90
_cell_angle_beta 101.097(2)
_cell_angle_gamma 90
_cell_formula_units_Z 4
_cell_length_a 12.8266(6)
_cell_length_b 13.9034(7)
_cell_length_c 16.8142(8)
_cell_measurement_reflns_used 9649
_cell_measurement_temperature 100
_cell_measurement_theta_max 66.663
_cell_measurement_theta_min 4.158
_cell_volume 2942.5(2)
_computing_cell_refinement 'SAINT v8.37A (Bruker, 2015)'
_computing_data_collection 'APEX3 (Bruker, 2016)'
_computing_data_reduction 'SAINT v8.37A (Bruker, 2015)'
_computing_molecular_graphics 'Olex2 (Dolomanov et al., 2009)'
_computing_publication_material 'Olex2 (Dolomanov et al., 2009)'
_computing_structure_refinement 'ShelXL (Sheldrick, 2015)'
_computing_structure_solution 'ShelXT (Sheldrick, 2015)'
_diffrn_ambient_temperature 99.89
_diffrn_measured_fraction_theta_full 0.997
_diffrn_measured_fraction_theta_max 0.997
_diffrn_measurement_device_type 'Bruker X8 Proteum-R'
_diffrn_measurement_method '\w and \f scans'
_diffrn_radiation_monochromator Montel
_diffrn_radiation_type CuK\a
_diffrn_radiation_wavelength 1.54178
_diffrn_reflns_av_R_equivalents 0.0577
_diffrn_reflns_av_unetI/netI 0.0243
_diffrn_reflns_Laue_measured_fraction_full 0.997
_diffrn_reflns_Laue_measured_fraction_max 0.997
_diffrn_reflns_limit_h_max 14
_diffrn_reflns_limit_h_min -15
_diffrn_reflns_limit_k_max 16
_diffrn_reflns_limit_k_min -16
_diffrn_reflns_limit_l_max 19
_diffrn_reflns_limit_l_min -19
_diffrn_reflns_number 74710
_diffrn_reflns_point_group_measured_fraction_full 0.997
_diffrn_reflns_point_group_measured_fraction_max 0.997
_diffrn_reflns_theta_full 66.658
_diffrn_reflns_theta_max 66.658
_diffrn_reflns_theta_min 3.511
_diffrn_source 'rotating anode'
_exptl_absorpt_coefficient_mu 0.974
_exptl_absorpt_correction_T_max 0.7528
_exptl_absorpt_correction_T_min 0.5870
_exptl_absorpt_correction_type multi-scan
_exptl_absorpt_process_details 'SADABS (Krause et al., 2015)'
_exptl_crystal_colour colourless
_exptl_crystal_colour_lustre clear
_exptl_crystal_colour_primary colourless
_exptl_crystal_density_diffrn 1.443
_exptl_crystal_description prism
_exptl_crystal_F_000 1338
_exptl_crystal_size_max 0.24
_exptl_crystal_size_mid 0.149
_exptl_crystal_size_min 0.088
_refine_diff_density_max 0.341
_refine_diff_density_min -0.206
_refine_diff_density_rms 0.043
_refine_ls_extinction_method none
_refine_ls_goodness_of_fit_ref 1.027
_refine_ls_hydrogen_treatment mixed
_refine_ls_matrix_type full
_refine_ls_number_parameters 435
_refine_ls_number_reflns 5183
_refine_ls_number_restraints 0
_refine_ls_restrained_S_all 1.027
_refine_ls_R_factor_all 0.0372
_refine_ls_R_factor_gt 0.0361
_refine_ls_shift/su_max 0.000
_refine_ls_shift/su_mean 0.000
_refine_ls_structure_factor_coef Fsqd
_refine_ls_weighting_details 'w=1/[\s^2^(Fo^2^)+(0.0500P)^2^+1.6810P] where P=(Fo^2^+2Fc^2^)/3'
_refine_ls_weighting_scheme calc
_refine_ls_wR_factor_gt 0.0957
_refine_ls_wR_factor_ref 0.0967
_reflns_Friedel_coverage 0.000
_reflns_number_gt 4977
_reflns_number_total 5183
_reflns_threshold_expression 'I > 2\s(I)'
_cod_data_source_file ja8b02535_si_003.cif
_cod_data_source_block wu3a_0m
_cod_database_code 4132238
_publcif_datablock.id {d2d82d57-1ba0-42e5-917a-7dad1f4daf4f}

_shelx_shelxl_version_number 2014/7
_shelx_space_group_comment
;
The symmetry employed for this shelxl refinement is uniquely defined
by the following loop, which should always be used as a source of
symmetry information in preference to the above space-group names.
They are only intended as comments.
;
_olex2_refinement_description
;
1. Fixed Uiso
 At 1.2 times of:
  All C(H) groups, All C(H,H) groups
 At 1.5 times of:
  All C(H,H,H) groups, All O(H) groups
2.a Ternary CH refined with riding coordinates:
 C4(H4), C29(H29)
2.b Secondary CH2 refined with riding coordinates:
 C3(H3A,H3B), C2(H2A,H2B), C8(H8A,H8B), C25(H25A,H25B), C30(H30A,H30B),
 C31(H31A,H31B)
2.c Aromatic/amide H refined with riding coordinates:
 C20(H20), C12(H12)
2.d Idealised Me refined as rotating group:
 C14(H14A,H14B,H14C), C19(H19A,H19B,H19C), C28(H28A,H28B,H28C), C7(H7A,H7B,H7C)
;
_olex2_submission_original_sample_id wxw-gonytolide-Cs
_olex2_submission_special_instructions 'No special instructions were received'

loop_
_space_group_symop_operation_xyz
'x, y, z'
'-x, y+1/2, -z+1/2'
'-x, -y, -z'
'x, -y-1/2, z-1/2'

loop_
_atom_site_label
_atom_site_type_symbol
_atom_site_fract_x
_atom_site_fract_y
_atom_site_fract_z
_atom_site_U_iso_or_equiv
_atom_site_adp_type
_atom_site_occupancy
_atom_site_site_symmetry_order
_atom_site_calc_flag
_atom_site_refinement_flags_posn
O5 O 0.74252(7) 0.47967(6) 0.19484(5) 0.0149(2) Uani 1 1 d .
O12 O 0.69038(7) 0.65458(6) 0.36404(5) 0.0160(2) Uani 1 1 d .
O3 O 0.73964(8) 0.48219(7) 0.03241(6) 0.0218(2) Uani 1 1 d .
O13 O 0.89139(8) 0.66622(7) 0.46060(6) 0.0224(2) Uani 1 1 d .
O11 O 0.78190(8) 0.50364(7) 0.53383(6) 0.0248(2) Uani 1 1 d .
O2 O 0.65426(8) 0.30336(7) 0.12504(6) 0.0202(2) Uani 1 1 d .
O4 O 0.84292(9) 0.35038(8) 0.04175(6) 0.0283(3) Uani 1 1 d .
O1 O 0.48377(8) 0.33073(7) 0.12702(6) 0.0268(2) Uani 1 1 d .
O7 O 1.01699(8) 0.71321(8) 0.18476(7) 0.0278(2) Uani 1 1 d .
H7 H 1.0516(16) 0.6580(16) 0.1866(12) 0.042 Uiso 1 1 d R
O8 O 0.32477(8) 0.55405(7) 0.31102(7) 0.0258(2) Uani 1 1 d .
H8 H 0.3394(16) 0.5619(15) 0.3648(13) 0.039 Uiso 1 1 d R
O9 O 0.42814(8) 0.58696(7) 0.45777(7) 0.0278(2) Uani 1 1 d .
O10 O 0.74358(9) 0.46996(7) 0.40041(6) 0.0300(3) Uani 1 1 d .
O6 O 1.05594(8) 0.52913(8) 0.19003(7) 0.0295(3) Uani 1 1 d .
O14 O 0.98800(8) 0.71959(8) 0.37308(7) 0.0300(3) Uani 1 1 d .
C15 C 0.70836(10) 0.64396(9) 0.20808(7) 0.0142(3) Uani 1 1 d .
C16 C 0.77910(10) 0.57214(9) 0.19703(7) 0.0140(3) Uani 1 1 d .
C23 C 0.60091(10) 0.62210(9) 0.31353(8) 0.0151(3) Uani 1 1 d .
C17 C 0.60489(10) 0.61858(9) 0.23154(8) 0.0147(3) Uani 1 1 d .
C18 C 0.51342(11) 0.58920(9) 0.17672(8) 0.0179(3) Uani 1 1 d .
C6 C 0.79031(10) 0.42040(10) 0.07155(8) 0.0176(3) Uani 1 1 d .
C21 C 0.41762(11) 0.57173(9) 0.28650(9) 0.0200(3) Uani 1 1 d .
C5 C 0.80444(10) 0.40788(9) 0.16438(8) 0.0164(3) Uani 1 1 d .
C11 C 0.91630(11) 0.68986(10) 0.19033(8) 0.0194(3) Uani 1 1 d .
C20 C 0.42102(11) 0.56569(10) 0.20493(9) 0.0207(3) Uani 1 1 d .
H20 H 0.3597 0.5453 0.1676 0.025 Uiso 1 1 calc R
C22 C 0.50898(11) 0.59829(9) 0.34336(8) 0.0181(3) Uani 1 1 d .
C26 C 0.70641(11) 0.62909(10) 0.44777(8) 0.0179(3) Uani 1 1 d .
C4 C 0.75582(11) 0.31072(9) 0.18054(8) 0.0179(3) Uani 1 1 d .
H4 H 0.8036 0.2574 0.1698 0.021 Uiso 1 1 calc R
C10 C 0.88507(10) 0.59239(10) 0.19047(8) 0.0171(3) Uani 1 1 d .
C24 C 0.50742(11) 0.60623(9) 0.42926(9) 0.0212(3) Uani 1 1 d .
C9 C 0.96175(11) 0.51512(10) 0.19371(8) 0.0198(3) Uani 1 1 d .
C3 C 0.73049(11) 0.29891(10) 0.26528(8) 0.0194(3) Uani 1 1 d .
H3A H 0.7401 0.2313 0.2838 0.023 Uiso 1 1 calc R
H3B H 0.7763 0.3409 0.3049 0.023 Uiso 1 1 calc R
C1 C 0.57294(11) 0.32254(9) 0.16435(9) 0.0203(3) Uani 1 1 d .
C12 C 0.84434(11) 0.76232(10) 0.19612(8) 0.0195(3) Uani 1 1 d .
H12 H 0.8650 0.8276 0.1931 0.023 Uiso 1 1 calc R
C13 C 0.74155(11) 0.74031(10) 0.20629(7) 0.0169(3) Uani 1 1 d .
C27 C 0.74495(11) 0.52386(10) 0.45608(8) 0.0201(3) Uani 1 1 d .
C32 C 0.91969(11) 0.73449(11) 0.41118(9) 0.0234(3) Uani 1 1 d .
C2 C 0.61423(11) 0.32915(10) 0.25418(8) 0.0208(3) Uani 1 1 d .
H2A H 0.5745 0.2854 0.2840 0.025 Uiso 1 1 calc R
H2B H 0.6081 0.3957 0.2737 0.025 Uiso 1 1 calc R
C29 C 0.79663(12) 0.69394(10) 0.48979(8) 0.0213(3) Uani 1 1 d .
H29 H 0.8082 0.6832 0.5496 0.026 Uiso 1 1 calc R
C8 C 0.92118(10) 0.41555(10) 0.20527(8) 0.0189(3) Uani 1 1 d .
H8A H 0.9290 0.4016 0.2639 0.023 Uiso 1 1 calc R
H8B H 0.9634 0.3677 0.1815 0.023 Uiso 1 1 calc R
C14 C 0.66593(12) 0.82004(10) 0.21554(9) 0.0223(3) Uani 1 1 d .
H14A H 0.6025 0.8150 0.1727 0.033 Uiso 1 1 calc GR
H14B H 0.7005 0.8822 0.2114 0.033 Uiso 1 1 calc GR
H14C H 0.6454 0.8150 0.2686 0.033 Uiso 1 1 calc GR
C25 C 0.60626(12) 0.64374(10) 0.48333(8) 0.0213(3) Uani 1 1 d .
H25A H 0.6156 0.6107 0.5364 0.026 Uiso 1 1 calc R
H25B H 0.5973 0.7133 0.4928 0.026 Uiso 1 1 calc R
C19 C 0.51411(12) 0.58418(11) 0.08750(9) 0.0246(3) Uani 1 1 d .
H19A H 0.5103 0.6494 0.0650 0.037 Uiso 1 1 calc GR
H19B H 0.4527 0.5468 0.0602 0.037 Uiso 1 1 calc GR
H19C H 0.5797 0.5530 0.0792 0.037 Uiso 1 1 calc GR
C30 C 0.78078(12) 0.80210(10) 0.47211(9) 0.0249(3) Uani 1 1 d .
H30A H 0.7061 0.8162 0.4468 0.030 Uiso 1 1 calc R
H30B H 0.8002 0.8403 0.5225 0.030 Uiso 1 1 calc R
C28 C 0.82944(14) 0.40942(13) 0.54960(11) 0.0380(4) Uani 1 1 d .
H28A H 0.8867 0.4018 0.5190 0.057 Uiso 1 1 calc GR
H28B H 0.7753 0.3599 0.5328 0.057 Uiso 1 1 calc GR
H28C H 0.8584 0.4028 0.6077 0.057 Uiso 1 1 calc GR
C31 C 0.85469(13) 0.82389(11) 0.41407(10) 0.0318(4) Uani 1 1 d .
H31A H 0.8135 0.8394 0.3595 0.038 Uiso 1 1 calc R
H31B H 0.9012 0.8792 0.4338 0.038 Uiso 1 1 calc R
C7 C 0.82878(16) 0.34724(13) -0.04564(10) 0.0391(4) Uani 1 1 d .
H7A H 0.7538 0.3354 -0.0690 0.059 Uiso 1 1 calc GR
H7B H 0.8723 0.2954 -0.0616 0.059 Uiso 1 1 calc GR
H7C H 0.8506 0.4088 -0.0656 0.059 Uiso 1 1 calc GR
O1W O 0.9812(19) 0.4638(18) 0.3959(15) 0.039(9) Uani 0.049(5) 1 d .

loop_
_atom_site_aniso_label
_atom_site_aniso_U_11
_atom_site_aniso_U_22
_atom_site_aniso_U_33
_atom_site_aniso_U_23
_atom_site_aniso_U_13
_atom_site_aniso_U_12
O5 0.0160(4) 0.0117(4) 0.0183(5) -0.0017(3) 0.0065(3) -0.0009(3)
O12 0.0189(5) 0.0173(5) 0.0122(4) 0.0002(3) 0.0038(4) -0.0015(4)
O3 0.0271(5) 0.0192(5) 0.0188(5) 0.0012(4) 0.0040(4) 0.0017(4)
O13 0.0227(5) 0.0206(5) 0.0225(5) 0.0019(4) 0.0013(4) 0.0017(4)
O11 0.0296(5) 0.0237(5) 0.0230(5) 0.0090(4) 0.0097(4) 0.0086(4)
O2 0.0236(5) 0.0171(5) 0.0195(5) -0.0029(4) 0.0031(4) -0.0037(4)
O4 0.0398(6) 0.0310(6) 0.0161(5) 0.0003(4) 0.0102(4) 0.0145(5)
O1 0.0224(5) 0.0229(5) 0.0331(6) 0.0024(4) 0.0005(4) -0.0053(4)
O7 0.0242(5) 0.0255(6) 0.0381(6) -0.0085(5) 0.0170(5) -0.0101(4)
O8 0.0192(5) 0.0201(5) 0.0415(6) -0.0027(4) 0.0146(5) -0.0028(4)
O9 0.0301(6) 0.0245(5) 0.0346(6) 0.0074(4) 0.0211(5) 0.0039(4)
O10 0.0419(6) 0.0203(5) 0.0294(6) -0.0033(4) 0.0111(5) 0.0063(5)
O6 0.0180(5) 0.0317(6) 0.0412(6) -0.0066(5) 0.0120(4) -0.0021(4)
O14 0.0215(5) 0.0326(6) 0.0356(6) 0.0068(5) 0.0048(5) -0.0002(4)
C15 0.0177(6) 0.0159(6) 0.0090(6) -0.0004(5) 0.0024(5) -0.0009(5)
C16 0.0187(6) 0.0143(6) 0.0091(6) 0.0001(5) 0.0028(5) -0.0030(5)
C23 0.0174(6) 0.0088(6) 0.0192(6) 0.0000(5) 0.0039(5) 0.0023(5)
C17 0.0174(6) 0.0097(6) 0.0176(6) 0.0004(5) 0.0045(5) 0.0018(5)
C18 0.0195(7) 0.0118(6) 0.0218(7) -0.0009(5) 0.0022(5) 0.0033(5)
C6 0.0175(6) 0.0165(6) 0.0197(7) -0.0019(5) 0.0056(5) -0.0013(5)
C21 0.0185(7) 0.0095(6) 0.0342(8) 0.0000(5) 0.0104(6) 0.0013(5)
C5 0.0184(6) 0.0145(6) 0.0175(6) -0.0014(5) 0.0062(5) 0.0026(5)
C11 0.0221(7) 0.0234(7) 0.0145(6) -0.0038(5) 0.0079(5) -0.0078(6)
C20 0.0164(6) 0.0140(6) 0.0305(8) -0.0031(5) 0.0013(6) 0.0007(5)
C22 0.0211(7) 0.0106(6) 0.0245(7) 0.0014(5) 0.0094(5) 0.0023(5)
C26 0.0255(7) 0.0176(7) 0.0116(6) 0.0017(5) 0.0064(5) 0.0030(5)
C4 0.0206(7) 0.0137(6) 0.0190(7) -0.0010(5) 0.0030(5) 0.0013(5)
C10 0.0192(7) 0.0199(7) 0.0132(6) -0.0025(5) 0.0052(5) -0.0030(5)
C24 0.0272(7) 0.0123(6) 0.0281(7) 0.0049(5) 0.0148(6) 0.0059(5)
C9 0.0181(7) 0.0257(7) 0.0165(6) -0.0043(5) 0.0059(5) -0.0020(6)
C3 0.0238(7) 0.0152(6) 0.0198(7) 0.0015(5) 0.0055(5) -0.0006(5)
C1 0.0233(7) 0.0107(6) 0.0272(7) 0.0006(5) 0.0054(6) -0.0051(5)
C12 0.0284(7) 0.0156(6) 0.0154(7) -0.0018(5) 0.0068(5) -0.0074(6)
C13 0.0253(7) 0.0162(6) 0.0093(6) 0.0003(5) 0.0038(5) -0.0013(5)
C27 0.0220(7) 0.0194(7) 0.0212(7) 0.0019(6) 0.0102(5) 0.0016(5)
C32 0.0216(7) 0.0229(7) 0.0225(7) 0.0018(6) -0.0036(6) -0.0042(6)
C2 0.0231(7) 0.0170(7) 0.0236(7) 0.0019(5) 0.0078(6) -0.0025(5)
C29 0.0287(7) 0.0203(7) 0.0143(6) -0.0008(5) 0.0029(5) 0.0039(6)
C8 0.0183(7) 0.0203(7) 0.0190(7) -0.0012(5) 0.0057(5) 0.0029(5)
C14 0.0294(7) 0.0149(6) 0.0238(7) 0.0017(5) 0.0085(6) 0.0004(6)
C25 0.0308(8) 0.0191(7) 0.0168(7) 0.0023(5) 0.0112(6) 0.0065(6)
C19 0.0234(7) 0.0283(8) 0.0202(7) -0.0035(6) -0.0007(6) -0.0007(6)
C30 0.0336(8) 0.0179(7) 0.0211(7) -0.0042(6) 0.0004(6) 0.0008(6)
C28 0.0434(10) 0.0325(9) 0.0437(10) 0.0201(8) 0.0223(8) 0.0213(8)
C31 0.0372(9) 0.0216(8) 0.0366(9) 0.0041(6) 0.0070(7) -0.0007(7)
C7 0.0604(11) 0.0412(10) 0.0186(8) -0.0005(7) 0.0151(7) 0.0186(9)
O1W 0.035(15) 0.036(15) 0.040(15) -0.009(11) -0.005(10) 0.001(10)

loop_
_atom_type_symbol
_atom_type_description
_atom_type_scat_dispersion_real
_atom_type_scat_dispersion_imag
_atom_type_scat_source
C C 0.0181 0.0091 'International Tables Vol C Tables 4.2.6.8 and 6.1.1.4'
H H 0.0000 0.0000 'International Tables Vol C Tables 4.2.6.8 and 6.1.1.4'
O O 0.0492 0.0322 'International Tables Vol C Tables 4.2.6.8 and 6.1.1.4'

loop_
_geom_angle_atom_site_label_1
_geom_angle_atom_site_label_2
_geom_angle_atom_site_label_3
_geom_angle
C16 O5 C5 117.05(10)
C23 O12 C26 118.37(10)
C32 O13 C29 111.25(11)
C27 O11 C28 115.36(12)
C1 O2 C4 110.47(10)
C6 O4 C7 115.44(11)
C11 O7 H7 105.6(13)
C21 O8 H8 105.1(13)
C16 C15 C17 120.12(11)
C16 C15 C13 118.32(12)
C13 C15 C17 121.12(11)
O5 C16 C15 116.82(11)
O5 C16 C10 121.05(11)
C15 C16 C10 122.11(12)
O12 C23 C17 116.18(11)
O12 C23 C22 121.16(12)
C17 C23 C22 122.59(12)
C23 C17 C15 117.16(11)
C23 C17 C18 118.37(12)
C18 C17 C15 124.45(12)
C17 C18 C19 120.22(12)
C20 C18 C17 120.04(12)
C20 C18 C19 119.74(12)
O3 C6 O4 125.28(12)
O3 C6 C5 125.62(12)
O4 C6 C5 109.09(11)
O8 C21 C20 119.20(13)
O8 C21 C22 120.31(13)
C20 C21 C22 120.47(12)
O5 C5 C6 108.52(10)
O5 C5 C4 106.17(10)
O5 C5 C8 110.74(10)
C4 C5 C6 107.78(10)
C8 C5 C6 111.16(11)
C8 C5 C4 112.26(11)
O7 C11 C10 120.34(13)
O7 C11 C12 119.30(13)
C12 C11 C10 120.36(12)
C18 C20 H20 119.6
C21 C20 C18 120.87(13)
C21 C20 H20 119.6
C23 C22 C21 117.61(12)
C23 C22 C24 120.63(13)
C21 C22 C24 121.67(12)
O12 C26 C27 107.92(10)
O12 C26 C29 105.18(10)
O12 C26 C25 112.31(11)
C29 C26 C27 108.47(11)
C29 C26 C25 111.00(11)
C25 C26 C27 111.67(11)
O2 C4 C5 107.05(10)
O2 C4 H4 109.7
O2 C4 C3 105.40(11)
C5 C4 H4 109.7
C3 C4 C5 115.21(11)
C3 C4 H4 109.7
C16 C10 C11 117.93(12)
C16 C10 C9 120.34(12)
C11 C10 C9 121.33(12)
O9 C24 C22 122.66(14)
O9 C24 C25 120.14(13)
C22 C24 C25 117.14(12)
O6 C9 C10 122.90(13)
O6 C9 C8 121.12(13)
C10 C9 C8 115.94(11)
C4 C3 H3A 111.1
C4 C3 H3B 111.1
H3A C3 H3B 109.0
C2 C3 C4 103.55(11)
C2 C3 H3A 111.1
C2 C3 H3B 111.1
O2 C1 C2 110.13(11)
O1 C1 O2 120.39(13)
O1 C1 C2 129.47(13)
C11 C12 H12 119.7
C11 C12 C13 120.53(12)
C13 C12 H12 119.7
C15 C13 C14 119.78(12)
C12 C13 C15 120.53(12)
C12 C13 C14 119.69(12)
O11 C27 C26 109.66(11)
O10 C27 O11 125.77(13)
O10 C27 C26 124.55(13)
O13 C32 C31 110.09(12)
O14 C32 O13 121.05(13)
O14 C32 C31 128.86(14)
C3 C2 H2A 110.8
C3 C2 H2B 110.8
C1 C2 C3 104.66(11)
C1 C2 H2A 110.8
C1 C2 H2B 110.8
H2A C2 H2B 108.9
O13 C29 C26 107.25(11)
O13 C29 H29 109.2
O13 C29 C30 106.44(12)
C26 C29 H29 109.2
C26 C29 C30 115.28(12)
C30 C29 H29 109.2
C5 C8 H8A 109.7
C5 C8 H8B 109.7
C9 C8 C5 109.87(11)
C9 C8 H8A 109.7
C9 C8 H8B 109.7
H8A C8 H8B 108.2
C13 C14 H14A 109.5
C13 C14 H14B 109.5
C13 C14 H14C 109.5
H14A C14 H14B 109.5
H14A C14 H14C 109.5
H14B C14 H14C 109.5
C26 C25 H25A 109.0
C26 C25 H25B 109.0
C24 C25 C26 113.00(11)
C24 C25 H25A 109.0
C24 C25 H25B 109.0
H25A C25 H25B 107.8
C18 C19 H19A 109.5
C18 C19 H19B 109.5
C18 C19 H19C 109.5
H19A C19 H19B 109.5
H19A C19 H19C 109.5
H19B C19 H19C 109.5
C29 C30 H30A 110.9
C29 C30 H30B 110.9
H30A C30 H30B 109.0
C31 C30 C29 104.11(12)
C31 C30 H30A 110.9
C31 C30 H30B 110.9
O11 C28 H28A 109.5
O11 C28 H28B 109.5
O11 C28 H28C 109.5
H28A C28 H28B 109.5
H28A C28 H28C 109.5
H28B C28 H28C 109.5
C32 C31 C30 105.97(12)
C32 C31 H31A 110.5
C32 C31 H31B 110.5
C30 C31 H31A 110.5
C30 C31 H31B 110.5
H31A C31 H31B 108.7
O4 C7 H7A 109.5
O4 C7 H7B 109.5
O4 C7 H7C 109.5
H7A C7 H7B 109.5
H7A C7 H7C 109.5
H7B C7 H7C 109.5

loop_
_geom_bond_atom_site_label_1
_geom_bond_atom_site_label_2
_geom_bond_distance
O5 C16 1.3668(15)
O5 C5 1.4303(15)
O12 C23 1.3665(16)
O12 C26 1.4277(15)
O3 C6 1.1953(17)
O13 C32 1.3563(18)
O13 C29 1.4479(17)
O11 C27 1.3320(17)
O11 C28 1.4478(18)
O2 C4 1.4528(16)
O2 C1 1.3643(17)
O4 C6 1.3358(17)
O4 C7 1.4462(18)
O1 C1 1.1995(18)
O7 H7 0.88(2)
O7 C11 1.3523(17)
O8 H8 0.89(2)
O8 C21 1.3556(16)
O9 C24 1.2343(17)
O10 C27 1.1965(18)
O6 C9 1.2370(17)
O14 C32 1.1988(19)
C15 C16 1.3856(19)
C15 C17 1.4977(18)
C15 C13 1.4076(18)
C16 C10 1.4130(18)
C23 C17 1.3901(18)
C23 C22 1.4069(18)
C17 C18 1.4060(19)
C18 C20 1.3975(19)
C18 C19 1.5035(19)
C6 C5 1.5462(18)
C21 C20 1.383(2)
C21 C22 1.412(2)
C5 C4 1.5338(18)
C5 C8 1.5264(18)
C11 C10 1.4133(19)
C11 C12 1.382(2)
C20 H20 0.9500
C22 C24 1.452(2)
C26 C27 1.5420(18)
C26 C29 1.529(2)
C26 C25 1.5313(18)
C4 H4 1.0000
C4 C3 1.5301(19)
C10 C9 1.450(2)
C24 C25 1.504(2)
C9 C8 1.5047(19)
C3 H3A 0.9900
C3 H3B 0.9900
C3 C2 1.5258(19)
C1 C2 1.504(2)
C12 H12 0.9500
C12 C13 1.3957(19)
C13 C14 1.5006(19)
C32 C31 1.503(2)
C2 H2A 0.9900
C2 H2B 0.9900
C29 H29 1.0000
C29 C30 1.5388(19)
C8 H8A 0.9900
C8 H8B 0.9900
C14 H14A 0.9800
C14 H14B 0.9800
C14 H14C 0.9800
C25 H25A 0.9900
C25 H25B 0.9900
C19 H19A 0.9800
C19 H19B 0.9800
C19 H19C 0.9800
C30 H30A 0.9900
C30 H30B 0.9900
C30 C31 1.516(2)
C28 H28A 0.9800
C28 H28B 0.9800
C28 H28C 0.9800
C31 H31A 0.9900
C31 H31B 0.9900
C7 H7A 0.9800
C7 H7B 0.9800
C7 H7C 0.9800

loop_
_geom_hbond_atom_site_label_D
_geom_hbond_atom_site_label_H
_geom_hbond_atom_site_label_A
_geom_hbond_distance_DH
_geom_hbond_distance_HA
_geom_hbond_distance_DA
_geom_hbond_angle_DHA
O7 H7 O6 0.88(2) 1.79(2) 2.6059(16) 151.7(19)
O8 H8 O9 0.89(2) 1.78(2) 2.6070(16) 152.3(19)
C8 H8A O1W 0.99 2.36 3.22(2) 145.3

loop_
_publcif_info_datablock.id
_publcif_info_datablock.publ_exptl
_publcif_info_datablock.publ_geom
_publcif_info_datablock.structure
{d2d82d57-1ba0-42e5-917a-7dad1f4daf4f} y y y
